data_9015031
loop_
_publ_author_name
'Malcherek, T.'
'Mihailova, B.'
'Schluter, J.'
'Husdal, T.'

_publ_section_title
;
 Atelisite-(Y), a new rare earth defect silicate of the KDP structure type
;
_journal_name_full 'European Journal of Mineralogy'
_journal_page_first 1053
_journal_page_last 1060
_journal_paper_doi 10.1127/0935-1221/2012/0024-2242
_journal_volume 24
_journal_year 2012
_chemical_compound_source 'Stetind quarry, Tysfjord, Norway'
_chemical_formula_sum 'Dy0.03 Er0.05 Gd0.02 H2 O4 Si0.73 Y0.78 Yb0.12'
_chemical_name_mineral Atelisite-(Y)
_space_group_IT_number 122
_symmetry_space_group_name_Hall 'I -4 2bw'
_symmetry_space_group_name_H-M 'I -4 2 d'
_cell_angle_alpha 90
_cell_angle_beta 90
_cell_angle_gamma 90
_cell_length_a 6.947
_cell_length_b 6.947
_cell_length_c 6.133
_cell_formula_units_Z 4
_cell_volume 295.984
_database_code_amcsd 0019605
_exptl_crystal_density_diffrn 4.331
_cod_original_formula_sum 'Si.73 (Y.78 Yb.12 Er.05 Dy.03 Gd.02) O4 H2'
_cod_database_code 9015031

loop_
_space_group_symop_operation_xyz
x,y,z
1/2+x,1/2+y,1/2+z
1/2-y,-x,3/4+z
-y,1/2-x,1/4+z
y,-x,-z
1/2+y,1/2-x,1/2-z
-x,1/2+y,1/4-z
1/2-x,+y,3/4-z
-x,-y,z
1/2-x,1/2-y,1/2+z
1/2+y,x,3/4+z
+y,1/2+x,1/4+z
-y,x,-z
1/2-y,1/2+x,1/2-z
x,1/2-y,1/4-z
1/2+x,-y,3/4-z

loop_
_atom_site_aniso_label
_atom_site_aniso_U_11
_atom_site_aniso_U_22
_atom_site_aniso_U_33
_atom_site_aniso_U_12
_atom_site_aniso_U_13
_atom_site_aniso_U_23
Si 0.00810 0.00810 0.00670 0.00000 0.00000 0.00000
Y 0.00990 0.00990 0.00590 0.00000 0.00000 0.00000
Yb 0.00990 0.00990 0.00590 0.00000 0.00000 0.00000
Er 0.00990 0.00990 0.00590 0.00000 0.00000 0.00000
Dy 0.00990 0.00990 0.00590 0.00000 0.00000 0.00000
Gd 0.00990 0.00990 0.00590 0.00000 0.00000 0.00000
O 0.00930 0.01980 0.01220 -0.00080 -0.00120 0.00400

loop_
_atom_site_label
_atom_site_fract_x
_atom_site_fract_y
_atom_site_fract_z
_atom_site_occupancy
_atom_site_U_iso_or_equiv
Si 0.00000 0.50000 0.25000 0.73000 0.00760
Y 0.00000 0.50000 0.75000 0.78000 0.00860
Yb 0.00000 0.50000 0.75000 0.12000 0.00860
Er 0.00000 0.50000 0.75000 0.05000 0.00860
Dy 0.00000 0.50000 0.75000 0.03000 0.00860
Gd 0.00000 0.50000 0.75000 0.02000 0.00860
O 0.82090 0.54690 0.08520 1.00000 0.01370
H 0.80000 0.68000 0.15000 0.50000 0.04000

loop_
_cod_related_entry_id
_cod_related_entry_database
_cod_related_entry_code
1 AMCSD 0019605
